data_1559578
loop_
_publ_author_name
'Suzuki, Akane'
'Guo, Xueying'
'Lin, Zhenyang'
'Yamashita, Makoto'

_publ_section_title
;
 Nucleophilic reactivity of the gold atom in a diarylborylgold(i) complex
 toward polar multiple bonds.
;
_journal_issue 3
_journal_name_full 'Chemical science'
_journal_page_first 917
_journal_page_last 928
_journal_paper_doi 10.1039/d0sc05478j
_journal_volume 12
_journal_year 2020
_chemical_formula_moiety 'C60 H70 Au B N4'
_chemical_formula_sum 'C60 H70 Au B N4'
_chemical_formula_weight 1054.97
_space_group_crystal_system triclinic
_space_group_IT_number 2
_space_group_name_Hall '-P 1'
_space_group_name_H-M_alt 'P -1'
_atom_sites_solution_hydrogens geom
_audit_creation_method SHELXL-2018/1
_audit_update_record
;
2020-07-30 deposited with the CCDC.	2020-11-25 downloaded from the CCDC.
;
_cell_angle_alpha 96.941(2)
_cell_angle_beta 104.913(3)
_cell_angle_gamma 104.703(2)
_cell_formula_units_Z 2
_cell_length_a 11.9510(3)
_cell_length_b 12.9306(3)
_cell_length_c 18.7852(6)
_cell_measurement_reflns_used 14803
_cell_measurement_temperature 93(2)
_cell_measurement_theta_max 30.7540
_cell_measurement_theta_min 1.6680
_cell_volume 2658.95(14)
_computing_cell_refinement
;
CrysAlisPro 1.171.39.46 (Rigaku Oxford Diffraction, 2018)
;
_computing_data_collection
;
CrysAlisPro 1.171.39.46 (Rigaku Oxford Diffraction, 2018)
;
_computing_data_reduction
;
CrysAlisPro 1.171.39.46 (Rigaku Oxford Diffraction, 2018)
;
_computing_molecular_graphics 'Yadokari-XG 2009(Wakita Nemoto et al.)'
_computing_publication_material 'Yadokari-XG 2009(Wakita,Nemoto et al.)'
_computing_structure_refinement 'SHELXL-2018/3 (Sheldrick, 2018)'
_computing_structure_solution 'SHELXT 2018/2 (Sheldrick, 2018)'
_diffrn_ambient_temperature 93(2)
_diffrn_detector 'CCD plate'
_diffrn_detector_type HyPix
_diffrn_measured_fraction_theta_full 1.000
_diffrn_measured_fraction_theta_max 0.800
_diffrn_measurement_device 'four-circle diffractometer'
_diffrn_measurement_device_type 'XtaLAB Synergy R, HyPix'
_diffrn_radiation_monochromator mirror
_diffrn_radiation_probe x-ray
_diffrn_radiation_type 'Mo K\a'
_diffrn_radiation_wavelength 0.71073
_diffrn_reflns_av_R_equivalents 0.0756
_diffrn_reflns_av_unetI/netI 0.0862
_diffrn_reflns_Laue_measured_fraction_full 1.000
_diffrn_reflns_Laue_measured_fraction_max 0.800
_diffrn_reflns_limit_h_max 14
_diffrn_reflns_limit_h_min -16
_diffrn_reflns_limit_k_max 16
_diffrn_reflns_limit_k_min -16
_diffrn_reflns_limit_l_max 26
_diffrn_reflns_limit_l_min -26
_diffrn_reflns_number 45273
_diffrn_reflns_point_group_measured_fraction_full 1.000
_diffrn_reflns_point_group_measured_fraction_max 0.800
_diffrn_reflns_theta_full 25.242
_diffrn_reflns_theta_max 30.916
_diffrn_reflns_theta_min 1.661
_diffrn_source 'micro-focus sealed X-ray tube'
_diffrn_source_type 'Mova (Mo) X-ray Source'
_exptl_absorpt_coefficient_mu 2.807
_exptl_absorpt_correction_T_max 1.00000
_exptl_absorpt_correction_T_min 0.28413
_exptl_absorpt_correction_type multi-scan
_exptl_absorpt_process_details
;
CrysAlisPro 1.171.39.46 (Rigaku Oxford Diffraction, 2018)
Empirical absorption correction using spherical harmonics,
 implemented in SCALE3 ABSPACK scaling algorithm.
;
_exptl_crystal_colour green
_exptl_crystal_density_diffrn 1.318
_exptl_crystal_description plate
_exptl_crystal_F_000 1084
_exptl_crystal_size_max 0.114
_exptl_crystal_size_mid 0.091
_exptl_crystal_size_min 0.033
_refine_diff_density_max 2.606
_refine_diff_density_min -0.866
_refine_diff_density_rms 0.108
_refine_ls_extinction_method none
_refine_ls_goodness_of_fit_ref 0.988
_refine_ls_hydrogen_treatment constr
_refine_ls_matrix_type full
_refine_ls_number_parameters 685
_refine_ls_number_reflns 13468
_refine_ls_number_restraints 0
_refine_ls_restrained_S_all 0.988
_refine_ls_R_factor_all 0.0801
_refine_ls_R_factor_gt 0.0450
_refine_ls_shift/su_max 0.004
_refine_ls_shift/su_mean 0.000
_refine_ls_structure_factor_coef Fsqd
_refine_ls_weighting_details 'w=1/[\s^2^(Fo^2^)+(0.0502P)^2^] where P=(Fo^2^+2Fc^2^)/3'
_refine_ls_weighting_scheme calc
_refine_ls_wR_factor_gt 0.0948
_refine_ls_wR_factor_ref 0.1037
_reflns_Friedel_coverage 0.000
_reflns_number_gt 9548
_reflns_number_total 13468
_reflns_threshold_expression 'I > 2\s(I)'
_cod_data_source_file d0sc05478j3.cif
_cod_data_source_block 6-Mes
_cod_depositor_comments
;Adding full bibliography for 1559577--1559587.cif.

 Adding full bibliography for 1559577--1559587.cif.
;
_cod_original_cell_volume 2658.94(13)
_cod_database_code 1559578
_shelx_shelxl_version_number 2018/1
_shelx_space_group_comment
;
The symmetry employed for this shelxl refinement is uniquely defined
by the following loop, which should always be used as a source of
symmetry information in preference to the above space-group names.
They are only intended as comments.
;
_oxdiff_exptl_absorpt_empirical_full_min 0.467
_oxdiff_exptl_absorpt_empirical_full_max 3.904
_oxdiff_exptl_absorpt_empirical_details
;
Empirical correction (ABSPACK) includes:
- Absorption correction using spherical harmonics
- Frame scaling
- B-factor correction
;

loop_
_space_group_symop_operation_xyz
'x, y, z'
'-x, -y, -z'

loop_
_atom_site_label
_atom_site_type_symbol
_atom_site_fract_x
_atom_site_fract_y
_atom_site_fract_z
_atom_site_U_iso_or_equiv
_atom_site_adp_type
_atom_site_occupancy
_atom_site_site_symmetry_order
_atom_site_calc_flag
_atom_site_refinement_flags_posn
_atom_site_refinement_flags_adp
_atom_site_refinement_flags_occupancy
_atom_site_disorder_assembly
_atom_site_disorder_group
Au1 Au 0.77002(2) 0.78328(2) 0.26388(2) 0.03889(7) Uani 1 1 d . . . . .
C1 C 0.7293(4) 0.9194(3) 0.2397(2) 0.0376(9) Uani 1 1 d . . . . .
N1 N 0.6606(4) 0.9717(3) 0.2682(2) 0.0443(9) Uani 1 1 d . . . . .
C2 C 0.6646(5) 1.0694(3) 0.2442(3) 0.0504(12) Uani 1 1 d . . . . .
H2 H 0.625896 1.119436 0.257255 0.060 Uiso 1 1 calc R U . . .
C3 C 0.7340(4) 1.0780(3) 0.1989(3) 0.0440(11) Uani 1 1 d . . . . .
H3 H 0.752127 1.134663 0.173691 0.053 Uiso 1 1 calc R U . . .
N2 N 0.7744(3) 0.9866(2) 0.1965(2) 0.0370(8) Uani 1 1 d . . . . .
C4 C 0.5807(5) 0.9248(4) 0.3101(3) 0.0555(14) Uani 1 1 d . . . . .
C5 C 0.4613(5) 0.8700(4) 0.2689(4) 0.0668(17) Uani 1 1 d . . . . .
C6 C 0.3815(6) 0.8293(5) 0.3093(5) 0.095(3) Uani 1 1 d . . . . .
H6 H 0.300292 0.792809 0.284063 0.114 Uiso 1 1 calc R U . . .
C7 C 0.4244(9) 0.8439(6) 0.3870(6) 0.111(4) Uani 1 1 d . . . . .
H7 H 0.371189 0.816809 0.413387 0.134 Uiso 1 1 calc R U . . .
C8 C 0.5415(8) 0.8963(5) 0.4249(5) 0.093(3) Uani 1 1 d . . . . .
H8 H 0.567006 0.903502 0.476854 0.112 Uiso 1 1 calc R U . . .
C9 C 0.6256(6) 0.9401(4) 0.3891(4) 0.0683(18) Uani 1 1 d . . . . .
C10 C 0.4178(5) 0.8491(5) 0.1833(4) 0.0746(19) Uani 1 1 d . . . . .
H10 H 0.478729 0.899641 0.167555 0.089 Uiso 1 1 calc R U . . .
C11 C 0.2967(7) 0.8698(6) 0.1498(6) 0.113(3) Uani 1 1 d . . . . .
H11 H 0.232455 0.814013 0.156922 0.170 Uiso 1 1 calc R U . . .
H11A H 0.283430 0.868456 0.097058 0.170 Uiso 1 1 calc R U . . .
H11B H 0.297971 0.939777 0.174425 0.170 Uiso 1 1 calc R U . . .
C12 C 0.4117(6) 0.7339(5) 0.1492(4) 0.0805(18) Uani 1 1 d . . . . .
H12 H 0.489344 0.722340 0.167980 0.121 Uiso 1 1 calc R U . . .
H12A H 0.390438 0.724914 0.095427 0.121 Uiso 1 1 calc R U . . .
H12B H 0.351619 0.681832 0.162595 0.121 Uiso 1 1 calc R U . . .
C13 C 0.7575(8) 0.9927(5) 0.4318(4) 0.087(2) Uani 1 1 d . . . . .
H13 H 0.798878 1.025306 0.397524 0.104 Uiso 1 1 calc R U . . .
C14 C 0.8189(7) 0.9099(5) 0.4628(4) 0.091(2) Uani 1 1 d . . . . .
H14 H 0.783668 0.881367 0.499574 0.137 Uiso 1 1 calc R U . . .
H14A H 0.904065 0.945166 0.485832 0.137 Uiso 1 1 calc R U . . .
H14B H 0.807285 0.851247 0.422498 0.137 Uiso 1 1 calc R U . . .
C15 C 0.7755(11) 1.0844(6) 0.4995(5) 0.144(4) Uani 1 1 d . . . . .
H15 H 0.750625 1.143586 0.481073 0.216 Uiso 1 1 calc R U . . .
H15A H 0.859452 1.110194 0.528685 0.216 Uiso 1 1 calc R U . . .
H15B H 0.727374 1.055667 0.530460 0.216 Uiso 1 1 calc R U . . .
C16 C 0.8514(4) 0.9647(3) 0.1526(2) 0.0376(9) Uani 1 1 d . . . . .
C17 C 0.7968(5) 0.9041(4) 0.0787(3) 0.0472(11) Uani 1 1 d . . . . .
C18 C 0.8739(6) 0.8871(4) 0.0373(3) 0.0565(13) Uani 1 1 d . . . . .
H18 H 0.840927 0.847527 -0.011769 0.068 Uiso 1 1 calc R U . . .
C19 C 0.9978(5) 0.9275(4) 0.0674(3) 0.0539(13) Uani 1 1 d . . . . .
H19 H 1.047423 0.914231 0.038695 0.065 Uiso 1 1 calc R U . . .
C20 C 1.0482(5) 0.9869(4) 0.1388(3) 0.0524(12) Uani 1 1 d . . . . .
H20 H 1.132159 1.014417 0.158250 0.063 Uiso 1 1 calc R U . . .
C21 C 0.9755(4) 1.0072(3) 0.1837(3) 0.0450(11) Uani 1 1 d . . . . .
C22 C 0.6628(6) 0.8601(6) 0.0439(4) 0.0807(19) Uani 1 1 d . . . . .
H22 H 0.625388 0.871483 0.083775 0.097 Uiso 1 1 calc R U . . .
C23 C 0.6167(9) 0.9224(9) -0.0163(5) 0.143(4) Uani 1 1 d . . . . .
H23 H 0.633952 0.997490 0.006476 0.214 Uiso 1 1 calc R U . . .
H23A H 0.530781 0.890791 -0.038605 0.214 Uiso 1 1 calc R U . . .
H23B H 0.656622 0.917730 -0.054316 0.214 Uiso 1 1 calc R U . . .
C24 C 0.6242(7) 0.7392(6) 0.0134(5) 0.114(3) Uani 1 1 d . . . . .
H24 H 0.658814 0.725193 -0.026267 0.171 Uiso 1 1 calc R U . . .
H24A H 0.537398 0.712634 -0.005963 0.171 Uiso 1 1 calc R U . . .
H24B H 0.651912 0.702574 0.052858 0.171 Uiso 1 1 calc R U . . .
C25 C 1.0344(5) 1.0706(5) 0.2624(3) 0.0682(15) Uani 1 1 d . . . . .
H25 H 0.970002 1.080935 0.283431 0.082 Uiso 1 1 calc R U . . .
C26 C 1.1174(6) 1.1851(5) 0.2643(4) 0.094(2) Uani 1 1 d . . . . .
H26 H 1.179790 1.177326 0.242344 0.141 Uiso 1 1 calc R U . . .
H26A H 1.153835 1.223908 0.315420 0.141 Uiso 1 1 calc R U . . .
H26B H 1.070101 1.224839 0.236254 0.141 Uiso 1 1 calc R U . . .
C27 C 1.1061(8) 1.0098(7) 0.3123(4) 0.102(2) Uani 1 1 d . . . . .
H27 H 1.051835 0.943007 0.315757 0.154 Uiso 1 1 calc R U . . .
H27A H 1.145577 1.054493 0.361545 0.154 Uiso 1 1 calc R U . . .
H27B H 1.165873 0.993607 0.290743 0.154 Uiso 1 1 calc R U . . .
C28 C 0.8242(4) 0.6527(3) 0.2951(2) 0.0393(10) Uani 1 1 d . . . . .
C29 C 0.9305(4) 0.6486(3) 0.2937(3) 0.0432(10) Uani 1 1 d . . . . .
N3 N 1.0371(4) 0.6527(3) 0.2994(2) 0.0474(9) Uani 1 1 d . . . . .
C30 C 1.0743(4) 0.5981(3) 0.2421(3) 0.0440(11) Uani 1 1 d . . . . .
C31 C 1.1489(4) 0.5335(4) 0.2661(3) 0.0506(12) Uani 1 1 d . . . . .
C32 C 1.1850(4) 0.4777(4) 0.2124(3) 0.0508(12) Uani 1 1 d . . . . .
H32 H 1.231910 0.432137 0.226949 0.061 Uiso 1 1 calc R U . . .
C33 C 1.1531(5) 0.4881(4) 0.1378(3) 0.0530(12) Uani 1 1 d . . . . .
C34 C 1.0838(4) 0.5565(3) 0.1173(3) 0.0463(11) Uani 1 1 d . . . . .
H34 H 1.064724 0.565992 0.067836 0.056 Uiso 1 1 calc R U . . .
C35 C 1.0416(4) 0.6116(3) 0.1678(3) 0.0429(10) Uani 1 1 d . . . . .
C36 C 1.1857(6) 0.5228(6) 0.3465(4) 0.080(2) Uani 1 1 d . . . . .
H36 H 1.218446 0.594040 0.378262 0.120 Uiso 1 1 calc R U . . .
H36A H 1.246083 0.485066 0.354237 0.120 Uiso 1 1 calc R U . . .
H36B H 1.116223 0.482381 0.358727 0.120 Uiso 1 1 calc R U . . .
C37 C 1.1955(6) 0.4261(5) 0.0816(3) 0.0716(16) Uani 1 1 d . . . . .
H37 H 1.282240 0.443176 0.099029 0.107 Uiso 1 1 calc R U . . .
H37A H 1.171738 0.446741 0.033849 0.107 Uiso 1 1 calc R U . . .
H37B H 1.159525 0.349190 0.076292 0.107 Uiso 1 1 calc R U . . .
C38 C 0.9642(5) 0.6840(4) 0.1422(3) 0.0547(13) Uani 1 1 d . . . . .
H38 H 0.969049 0.697866 0.093826 0.082 Uiso 1 1 calc R U . . .
H38A H 0.992811 0.751858 0.177772 0.082 Uiso 1 1 calc R U . . .
H38B H 0.881432 0.648366 0.138619 0.082 Uiso 1 1 calc R U . . .
N4 N 0.7494(3) 0.5648(3) 0.3208(2) 0.0382(8) Uani 1 1 d . . . . .
C39 C 0.7235(4) 0.6014(3) 0.3896(3) 0.0450(11) Uani 1 1 d . . . . .
C40 C 0.6063(4) 0.6044(4) 0.3859(3) 0.0485(11) Uani 1 1 d . . . . .
C41 C 0.5817(6) 0.6323(5) 0.4542(3) 0.0647(15) Uani 1 1 d . . . . .
H41 H 0.503840 0.633451 0.453238 0.078 Uiso 1 1 calc R U . . .
C42 C 0.6704(6) 0.6577(5) 0.5219(3) 0.0691(16) Uani 1 1 d . . . . .
H42 H 0.652333 0.674496 0.566346 0.083 Uiso 1 1 calc R U . . .
C43 C 0.7869(6) 0.6583(5) 0.5238(3) 0.0638(14) Uani 1 1 d . . . . .
H43 H 0.847148 0.677174 0.569798 0.077 Uiso 1 1 calc R U . . .
C44 C 0.8163(5) 0.6310(4) 0.4578(3) 0.0518(12) Uani 1 1 d . . . . .
C45 C 0.5087(5) 0.5802(5) 0.3131(3) 0.0597(14) Uani 1 1 d . . . . .
H45 H 0.542744 0.608369 0.275804 0.090 Uiso 1 1 calc R U . . .
H45A H 0.448058 0.613922 0.319333 0.090 Uiso 1 1 calc R U . . .
H45B H 0.472528 0.502708 0.297230 0.090 Uiso 1 1 calc R U . . .
C46 C 0.9445(5) 0.6315(4) 0.4634(3) 0.0626(13) Uani 1 1 d . . . . .
H46 H 0.943493 0.566782 0.431971 0.094 Uiso 1 1 calc R U . . .
H46A H 0.987418 0.633539 0.514617 0.094 Uiso 1 1 calc R U . . .
H46B H 0.984432 0.694644 0.447293 0.094 Uiso 1 1 calc R U . . .
B1 B 0.7072(5) 0.4572(4) 0.2825(3) 0.0416(11) Uani 1 1 d . . . . .
C47 C 0.7309(12) 0.4221(8) 0.2065(6) 0.029(4) Uani 0.5 1 d G . P A 1
C48 C 0.6835(12) 0.4521(10) 0.1392(7) 0.071(10) Uani 0.5 1 d G . P A 1
C49 C 0.7207(13) 0.4246(13) 0.0771(6) 0.069(7) Uani 0.5 1 d G . P A 1
H49 H 0.689006 0.444704 0.032055 0.083 Uiso 0.5 1 calc R U P A 1
C50 C 0.8054(13) 0.3672(13) 0.0823(7) 0.065(7) Uani 0.5 1 d G . P A 1
H50 H 0.830314 0.348895 0.040754 0.078 Uiso 0.5 1 calc R U P A 1
C51 C 0.8528(11) 0.3372(11) 0.1496(8) 0.059(6) Uani 0.5 1 d G . P A 1
H51 H 0.909486 0.298842 0.153115 0.071 Uiso 0.5 1 calc R U P A 1
C52 C 0.8156(11) 0.3647(9) 0.2117(6) 0.044(5) Uani 0.5 1 d G . P A 1
H52 H 0.847351 0.344599 0.256777 0.053 Uiso 0.5 1 calc R U P A 1
C53 C 0.5953(7) 0.5138(6) 0.1268(4) 0.0317(16) Uani 0.5 1 d . . P A 1
H53 H 0.633354 0.587541 0.154279 0.048 Uiso 0.5 1 calc R U P A 1
H53A H 0.528212 0.480501 0.143821 0.048 Uiso 0.5 1 calc R U P A 1
H53B H 0.566694 0.513969 0.074146 0.048 Uiso 0.5 1 calc R U P A 1
C54 C 0.6358(8) 0.3666(7) 0.3199(7) 0.028(2) Uani 0.5 1 d G . P A 1
C55 C 0.5257(8) 0.2889(7) 0.2809(4) 0.036(2) Uani 0.5 1 d G . P A 1
C56 C 0.4730(9) 0.2097(7) 0.3161(6) 0.048(3) Uani 0.5 1 d G . P A 1
H78 H 0.398316 0.159237 0.289851 0.058 Uiso 0.5 1 calc R U P A 1
C57 C 0.5286(6) 0.2042(4) 0.3887(4) 0.042(3) Uani 0.5 1 d G . P A 1
H79 H 0.492689 0.149744 0.410915 0.050 Uiso 0.5 1 calc R U P A 1
C58 C 0.6391(6) 0.2807(4) 0.4285(3) 0.048(2) Uani 0.5 1 d G . P A 1
H80 H 0.677182 0.277869 0.477794 0.058 Uiso 0.5 1 calc R U P A 1
C59 C 0.6927(5) 0.3614(4) 0.3947(3) 0.044(3) Uani 0.5 1 d G . P A 1
H81 H 0.766716 0.412346 0.421587 0.053 Uiso 0.5 1 calc R U P A 1
C60 C 0.4580(10) 0.2863(9) 0.1995(6) 0.046(3) Uani 0.5 1 d . . P A 1
H75 H 0.431901 0.350450 0.196862 0.069 Uiso 0.5 1 calc R U P A 1
H76 H 0.388704 0.222601 0.181531 0.069 Uiso 0.5 1 calc R U P A 1
H77 H 0.511000 0.284234 0.169011 0.069 Uiso 0.5 1 calc R U P A 1
C61 C 0.7479(7) 0.4275(6) 0.2052(4) 0.048(6) Uani 0.5 1 d G . P A 2
C62 C 0.8316(7) 0.3695(8) 0.2070(4) 0.034(4) Uani 0.5 1 d G . P A 2
C63 C 0.8543(9) 0.3327(9) 0.1410(5) 0.043(5) Uani 0.5 1 d G . P A 2
H63 H 0.910295 0.293954 0.142171 0.052 Uiso 0.5 1 calc R U P A 2
C64 C 0.7933(11) 0.3538(10) 0.0733(5) 0.045(5) Uani 0.5 1 d G . P A 2
H64 H 0.808438 0.329140 0.029128 0.055 Uiso 0.5 1 calc R U P A 2
C65 C 0.7095(10) 0.4117(9) 0.0715(4) 0.049(6) Uani 0.5 1 d G . P A 2
H65 H 0.668719 0.425805 0.026198 0.059 Uiso 0.5 1 calc R U P A 2
C66 C 0.6869(9) 0.4485(7) 0.1375(4) 0.035(6) Uani 0.5 1 d G . P A 2
H66 H 0.630854 0.487285 0.136311 0.042 Uiso 0.5 1 calc R U P A 2
C67 C 0.8963(12) 0.3468(10) 0.2851(8) 0.081(4) Uani 0.5 1 d . . P A 2
H67 H 0.924898 0.412900 0.322357 0.122 Uiso 0.5 1 calc R U P A 2
H67A H 0.963726 0.321350 0.281170 0.122 Uiso 0.5 1 calc R U P A 2
H67B H 0.839891 0.292301 0.299372 0.122 Uiso 0.5 1 calc R U P A 2
C68 C 0.6159(5) 0.3528(3) 0.2982(3) 0.049(5) Uani 0.5 1 d G . P A 2
C69 C 0.6330(5) 0.3196(3) 0.3668(3) 0.054(3) Uani 0.5 1 d G . P A 2
C70 C 0.5466(5) 0.2318(4) 0.3761(3) 0.078(5) Uani 0.5 1 d G . P A 2
H68 H 0.558088 0.209615 0.422053 0.094 Uiso 0.5 1 calc R U P A 2
C71 C 0.4430(5) 0.1771(4) 0.3167(4) 0.074(5) Uani 0.5 1 d G . P A 2
H69 H 0.385194 0.118313 0.322888 0.089 Uiso 0.5 1 calc R U P A 2
C72 C 0.4258(5) 0.2102(5) 0.2480(4) 0.079(4) Uani 0.5 1 d G . P A 2
H70 H 0.356543 0.173641 0.208268 0.095 Uiso 0.5 1 calc R U P A 2
C73 C 0.5123(5) 0.2981(5) 0.2388(3) 0.051(3) Uani 0.5 1 d G . P A 2
H71 H 0.500786 0.320271 0.192812 0.061 Uiso 0.5 1 calc R U P A 2
C74 C 0.7390(15) 0.3651(12) 0.4311(9) 0.090(5) Uani 0.5 1 d . . P A 2
H72 H 0.810181 0.380386 0.414671 0.134 Uiso 0.5 1 calc R U P A 2
H73 H 0.743302 0.313887 0.463909 0.134 Uiso 0.5 1 calc R U P A 2
H74 H 0.734319 0.431465 0.457532 0.134 Uiso 0.5 1 calc R U P A 2

loop_
_atom_site_aniso_label
_atom_site_aniso_U_11
_atom_site_aniso_U_22
_atom_site_aniso_U_33
_atom_site_aniso_U_23
_atom_site_aniso_U_13
_atom_site_aniso_U_12
Au1 0.04440(11) 0.02219(8) 0.05798(12) 0.01095(6) 0.02768(8) 0.00964(6)
C1 0.043(2) 0.0202(18) 0.053(3) 0.0053(16) 0.026(2) 0.0047(17)
N1 0.056(2) 0.0221(16) 0.068(3) 0.0137(16) 0.038(2) 0.0128(16)
C2 0.061(3) 0.022(2) 0.079(3) 0.015(2) 0.037(3) 0.015(2)
C3 0.054(3) 0.024(2) 0.061(3) 0.0127(18) 0.028(2) 0.0087(19)
N2 0.042(2) 0.0207(15) 0.053(2) 0.0087(14) 0.0235(18) 0.0077(14)
C4 0.068(4) 0.029(2) 0.099(4) 0.027(2) 0.062(3) 0.022(2)
C5 0.064(4) 0.042(3) 0.127(5) 0.043(3) 0.061(4) 0.028(3)
C6 0.070(4) 0.067(4) 0.198(9) 0.072(5) 0.086(5) 0.037(3)
C7 0.148(8) 0.088(5) 0.191(9) 0.087(6) 0.145(8) 0.071(6)
C8 0.141(7) 0.064(4) 0.127(6) 0.043(4) 0.105(6) 0.044(5)
C9 0.106(5) 0.036(3) 0.091(4) 0.021(3) 0.072(4) 0.024(3)
C10 0.039(3) 0.050(3) 0.145(6) 0.048(4) 0.031(4) 0.015(2)
C11 0.073(5) 0.070(4) 0.207(9) 0.060(5) 0.034(6) 0.031(4)
C12 0.053(4) 0.054(3) 0.124(6) 0.028(3) 0.009(4) 0.011(3)
C13 0.139(7) 0.045(3) 0.073(4) 0.009(3) 0.056(4) -0.005(4)
C14 0.109(6) 0.065(4) 0.096(5) -0.010(3) 0.040(4) 0.021(4)
C15 0.272(14) 0.060(4) 0.105(6) 0.005(4) 0.044(7) 0.076(7)
C16 0.046(3) 0.0246(19) 0.048(3) 0.0128(17) 0.022(2) 0.0107(18)
C17 0.050(3) 0.042(2) 0.054(3) 0.010(2) 0.019(2) 0.018(2)
C18 0.081(4) 0.057(3) 0.043(3) 0.016(2) 0.028(3) 0.028(3)
C19 0.079(4) 0.045(3) 0.065(3) 0.032(2) 0.046(3) 0.033(3)
C20 0.052(3) 0.044(3) 0.072(3) 0.020(2) 0.033(3) 0.015(2)
C21 0.049(3) 0.031(2) 0.059(3) 0.0116(19) 0.022(2) 0.012(2)
C22 0.062(4) 0.096(5) 0.070(4) -0.014(3) 0.013(3) 0.021(4)
C23 0.118(8) 0.170(10) 0.121(7) -0.019(6) -0.026(6) 0.092(8)
C24 0.068(5) 0.079(5) 0.148(7) -0.040(5) 0.012(5) -0.009(4)
C25 0.051(3) 0.076(4) 0.069(4) -0.009(3) 0.014(3) 0.019(3)
C26 0.064(4) 0.056(4) 0.130(6) -0.017(4) -0.008(4) 0.014(3)
C27 0.112(7) 0.115(6) 0.062(4) 0.016(4) 0.013(4) 0.017(5)
C28 0.043(3) 0.028(2) 0.053(3) 0.0126(18) 0.020(2) 0.0140(18)
C29 0.051(3) 0.025(2) 0.059(3) 0.0127(18) 0.024(2) 0.0107(19)
N3 0.048(2) 0.0348(19) 0.067(3) 0.0164(17) 0.028(2) 0.0113(17)
C30 0.038(2) 0.034(2) 0.068(3) 0.019(2) 0.028(2) 0.0082(19)
C31 0.043(3) 0.051(3) 0.072(3) 0.029(2) 0.031(3) 0.016(2)
C32 0.047(3) 0.041(2) 0.080(4) 0.026(2) 0.035(3) 0.019(2)
C33 0.048(3) 0.035(2) 0.083(4) 0.012(2) 0.037(3) 0.007(2)
C34 0.048(3) 0.034(2) 0.058(3) 0.015(2) 0.021(2) 0.005(2)
C35 0.038(2) 0.029(2) 0.067(3) 0.0179(19) 0.025(2) 0.0062(18)
C36 0.095(5) 0.102(5) 0.091(4) 0.060(4) 0.061(4) 0.060(4)
C37 0.083(4) 0.058(3) 0.083(4) 0.010(3) 0.039(4) 0.025(3)
C38 0.060(3) 0.041(3) 0.075(3) 0.024(2) 0.031(3) 0.021(2)
N4 0.037(2) 0.0309(17) 0.052(2) 0.0137(15) 0.0185(17) 0.0114(15)
C39 0.051(3) 0.031(2) 0.063(3) 0.017(2) 0.026(3) 0.015(2)
C40 0.047(3) 0.042(2) 0.067(3) 0.021(2) 0.026(3) 0.018(2)
C41 0.073(4) 0.060(3) 0.084(4) 0.026(3) 0.046(4) 0.028(3)
C42 0.090(5) 0.071(4) 0.064(4) 0.023(3) 0.037(4) 0.036(3)
C43 0.078(4) 0.064(3) 0.056(3) 0.015(3) 0.023(3) 0.030(3)
C44 0.058(3) 0.042(3) 0.063(3) 0.016(2) 0.023(3) 0.020(2)
C45 0.051(3) 0.063(3) 0.082(4) 0.026(3) 0.032(3) 0.029(3)
C46 0.055(3) 0.055(3) 0.070(4) 0.007(3) 0.014(3) 0.012(3)
B1 0.039(3) 0.032(2) 0.059(3) 0.019(2) 0.015(3) 0.014(2)
C47 0.033(6) 0.013(6) 0.050(10) 0.013(6) 0.027(7) 0.004(5)
C48 0.070(19) 0.060(16) 0.08(2) 0.014(14) 0.044(16) -0.010(14)
C49 0.029(8) 0.058(10) 0.093(15) 0.032(10) -0.014(8) -0.009(7)
C50 0.065(12) 0.050(9) 0.063(12) -0.008(8) 0.039(10) -0.023(9)
C51 0.035(11) 0.037(11) 0.089(14) 0.011(10) 0.005(9) -0.002(9)
C52 0.049(8) 0.024(8) 0.064(11) 0.009(7) 0.035(9) -0.003(6)
C53 0.040(5) 0.020(3) 0.038(4) 0.011(3) 0.009(4) 0.015(3)
C54 0.037(5) 0.016(4) 0.038(5) 0.012(4) 0.020(4) 0.007(4)
C55 0.042(6) 0.029(4) 0.051(6) 0.016(4) 0.035(5) 0.011(4)
C56 0.071(9) 0.028(6) 0.071(8) 0.035(6) 0.048(8) 0.021(6)
C57 0.056(7) 0.027(4) 0.054(6) 0.012(4) 0.037(6) 0.008(4)
C58 0.068(7) 0.041(5) 0.045(6) 0.018(4) 0.021(5) 0.023(5)
C59 0.060(8) 0.031(5) 0.046(7) 0.007(5) 0.018(6) 0.020(6)
C60 0.039(6) 0.041(5) 0.053(7) 0.010(5) 0.014(5) 0.004(5)
C61 0.037(8) 0.029(9) 0.064(13) 0.017(8) 0.009(8) -0.013(7)
C62 0.036(7) 0.030(8) 0.042(9) 0.011(6) 0.020(7) 0.013(6)
C63 0.068(13) 0.025(8) 0.044(9) -0.001(6) 0.043(9) 0.002(8)
C64 0.048(10) 0.030(7) 0.037(8) 0.001(6) 0.003(7) -0.011(6)
C65 0.067(12) 0.029(6) 0.040(8) 0.004(5) 0.027(8) -0.015(7)
C66 0.042(12) 0.017(9) 0.045(14) 0.010(8) 0.004(9) 0.014(9)
C67 0.080(9) 0.054(7) 0.121(11) 0.009(7) 0.043(8) 0.030(6)
C68 0.046(8) 0.044(8) 0.060(9) 0.011(6) 0.011(6) 0.023(7)
C69 0.055(7) 0.037(6) 0.067(8) 0.017(5) 0.015(6) 0.012(5)
C70 0.085(12) 0.064(9) 0.120(15) 0.048(10) 0.072(12) 0.028(9)
C71 0.088(11) 0.040(8) 0.121(14) 0.031(7) 0.072(10) 0.018(7)
C72 0.060(8) 0.055(7) 0.119(12) -0.005(7) 0.045(8) 0.005(6)
C73 0.048(8) 0.037(6) 0.073(11) 0.013(7) 0.027(8) 0.009(6)
C74 0.105(13) 0.065(8) 0.093(12) 0.052(8) 0.009(10) 0.018(9)

loop_
_atom_type_symbol
_atom_type_description
_atom_type_scat_dispersion_real
_atom_type_scat_dispersion_imag
_atom_type_scat_source
C C 0.0033 0.0016 'International Tables Vol C Tables 4.2.6.8 and 6.1.1.4'
H H 0.0000 0.0000 'International Tables Vol C Tables 4.2.6.8 and 6.1.1.4'
Au Au -2.0133 8.8022 'International Tables Vol C Tables 4.2.6.8 and 6.1.1.4'
B B 0.0013 0.0007 'International Tables Vol C Tables 4.2.6.8 and 6.1.1.4'
N N 0.0061 0.0033 'International Tables Vol C Tables 4.2.6.8 and 6.1.1.4'

loop_
_geom_angle_atom_site_label_1
_geom_angle_atom_site_label_2
_geom_angle_atom_site_label_3
_geom_angle
_geom_angle_site_symmetry_1
_geom_angle_site_symmetry_3
_geom_angle_publ_flag
C1 Au1 C28 175.27(18) . . ?
N1 C1 N2 103.7(3) . . ?
N1 C1 Au1 128.2(3) . . ?
N2 C1 Au1 127.8(3) . . ?
C1 N1 C2 111.2(3) . . ?
C1 N1 C4 124.2(3) . . ?
C2 N1 C4 124.1(3) . . ?
C3 C2 N1 107.1(4) . . ?
C3 C2 H2 126.5 . . ?
N1 C2 H2 126.5 . . ?
C2 C3 N2 107.0(3) . . ?
C2 C3 H3 126.5 . . ?
N2 C3 H3 126.5 . . ?
C1 N2 C3 111.0(3) . . ?
C1 N2 C16 124.8(3) . . ?
C3 N2 C16 124.2(3) . . ?
C5 C4 C9 123.8(5) . . ?
C5 C4 N1 116.6(5) . . ?
C9 C4 N1 119.6(5) . . ?
C4 C5 C6 117.1(7) . . ?
C4 C5 C10 122.3(4) . . ?
C6 C5 C10 120.5(6) . . ?
C7 C6 C5 119.7(7) . . ?
C7 C6 H6 120.2 . . ?
C5 C6 H6 120.2 . . ?
C8 C7 C6 121.4(6) . . ?
C8 C7 H7 119.3 . . ?
C6 C7 H7 119.3 . . ?
C7 C8 C9 122.3(8) . . ?
C7 C8 H8 118.8 . . ?
C9 C8 H8 118.8 . . ?
C8 C9 C4 115.7(7) . . ?
C8 C9 C13 121.5(7) . . ?
C4 C9 C13 122.6(4) . . ?
C5 C10 C12 111.2(5) . . ?
C5 C10 C11 114.8(6) . . ?
C12 C10 C11 109.4(6) . . ?
C5 C10 H10 107.0 . . ?
C12 C10 H10 107.0 . . ?
C11 C10 H10 107.0 . . ?
C10 C11 H11 109.5 . . ?
C10 C11 H11A 109.5 . . ?
H11 C11 H11A 109.5 . . ?
C10 C11 H11B 109.5 . . ?
H11 C11 H11B 109.5 . . ?
H11A C11 H11B 109.5 . . ?
C10 C12 H12 109.5 . . ?
C10 C12 H12A 109.5 . . ?
H12 C12 H12A 109.5 . . ?
C10 C12 H12B 109.5 . . ?
H12 C12 H12B 109.5 . . ?
H12A C12 H12B 109.5 . . ?
C9 C13 C14 112.0(5) . . ?
C9 C13 C15 111.9(7) . . ?
C14 C13 C15 107.6(6) . . ?
C9 C13 H13 108.4 . . ?
C14 C13 H13 108.4 . . ?
C15 C13 H13 108.4 . . ?
C13 C14 H14 109.5 . . ?
C13 C14 H14A 109.5 . . ?
H14 C14 H14A 109.5 . . ?
C13 C14 H14B 109.5 . . ?
H14 C14 H14B 109.5 . . ?
H14A C14 H14B 109.5 . . ?
C13 C15 H15 109.5 . . ?
C13 C15 H15A 109.5 . . ?
H15 C15 H15A 109.5 . . ?
C13 C15 H15B 109.5 . . ?
H15 C15 H15B 109.5 . . ?
H15A C15 H15B 109.5 . . ?
C21 C16 C17 122.6(4) . . ?
C21 C16 N2 118.8(4) . . ?
C17 C16 N2 118.6(4) . . ?
C18 C17 C16 117.0(5) . . ?
C18 C17 C22 120.0(5) . . ?
C16 C17 C22 123.0(4) . . ?
C19 C18 C17 121.5(5) . . ?
C19 C18 H18 119.2 . . ?
C17 C18 H18 119.2 . . ?
C20 C19 C18 120.4(4) . . ?
C20 C19 H19 119.8 . . ?
C18 C19 H19 119.8 . . ?
C19 C20 C21 121.0(5) . . ?
C19 C20 H20 119.5 . . ?
C21 C20 H20 119.5 . . ?
C16 C21 C20 117.6(4) . . ?
C16 C21 C25 123.0(4) . . ?
C20 C21 C25 119.4(5) . . ?
C17 C22 C24 111.5(6) . . ?
C17 C22 C23 111.5(7) . . ?
C24 C22 C23 111.7(7) . . ?
C17 C22 H22 107.3 . . ?
C24 C22 H22 107.3 . . ?
C23 C22 H22 107.3 . . ?
C22 C23 H23 109.5 . . ?
C22 C23 H23A 109.5 . . ?
H23 C23 H23A 109.5 . . ?
C22 C23 H23B 109.5 . . ?
H23 C23 H23B 109.5 . . ?
H23A C23 H23B 109.5 . . ?
C22 C24 H24 109.5 . . ?
C22 C24 H24A 109.5 . . ?
H24 C24 H24A 109.5 . . ?
C22 C24 H24B 109.5 . . ?
H24 C24 H24B 109.5 . . ?
H24A C24 H24B 109.5 . . ?
C21 C25 C27 112.0(5) . . ?
C21 C25 C26 111.3(5) . . ?
C27 C25 C26 110.1(6) . . ?
C21 C25 H25 107.7 . . ?
C27 C25 H25 107.7 . . ?
C26 C25 H25 107.7 . . ?
C25 C26 H26 109.5 . . ?
C25 C26 H26A 109.5 . . ?
H26 C26 H26A 109.5 . . ?
C25 C26 H26B 109.5 . . ?
H26 C26 H26B 109.5 . . ?
H26A C26 H26B 109.5 . . ?
C25 C27 H27 109.5 . . ?
C25 C27 H27A 109.5 . . ?
H27 C27 H27A 109.5 . . ?
C25 C27 H27B 109.5 . . ?
H27 C27 H27B 109.5 . . ?
H27A C27 H27B 109.5 . . ?
C29 C28 N4 118.3(4) . . ?
C29 C28 Au1 118.3(3) . . ?
N4 C28 Au1 123.3(3) . . ?
N3 C29 C28 173.2(5) . . ?
C29 N3 C30 123.8(4) . . ?
C35 C30 C31 121.8(4) . . ?
C35 C30 N3 122.2(4) . . ?
C31 C30 N3 115.9(4) . . ?
C32 C31 C30 117.8(4) . . ?
C32 C31 C36 121.2(4) . . ?
C30 C31 C36 120.9(4) . . ?
C33 C32 C31 121.9(4) . . ?
C33 C32 H32 119.0 . . ?
C31 C32 H32 119.0 . . ?
C34 C33 C32 118.2(4) . . ?
C34 C33 C37 121.9(5) . . ?
C32 C33 C37 119.9(5) . . ?
C33 C34 C35 122.5(4) . . ?
C33 C34 H34 118.7 . . ?
C35 C34 H34 118.7 . . ?
C34 C35 C30 117.5(4) . . ?
C34 C35 C38 120.4(4) . . ?
C30 C35 C38 122.1(4) . . ?
C31 C36 H36 109.5 . . ?
C31 C36 H36A 109.5 . . ?
H36 C36 H36A 109.5 . . ?
C31 C36 H36B 109.5 . . ?
H36 C36 H36B 109.5 . . ?
H36A C36 H36B 109.5 . . ?
C33 C37 H37 109.5 . . ?
C33 C37 H37A 109.5 . . ?
H37 C37 H37A 109.5 . . ?
C33 C37 H37B 109.5 . . ?
H37 C37 H37B 109.5 . . ?
H37A C37 H37B 109.5 . . ?
C35 C38 H38 109.5 . . ?
C35 C38 H38A 109.5 . . ?
H38 C38 H38A 109.5 . . ?
C35 C38 H38B 109.5 . . ?
H38 C38 H38B 109.5 . . ?
H38A C38 H38B 109.5 . . ?
B1 N4 C39 123.4(3) . . ?
B1 N4 C28 122.8(3) . . ?
C39 N4 C28 113.8(3) . . ?
C40 C39 C44 121.7(4) . . ?
C40 C39 N4 119.2(4) . . ?
C44 C39 N4 119.2(4) . . ?
C39 C40 C41 117.8(5) . . ?
C39 C40 C45 122.2(4) . . ?
C41 C40 C45 120.0(5) . . ?
C42 C41 C40 121.3(5) . . ?
C42 C41 H41 119.4 . . ?
C40 C41 H41 119.4 . . ?
C41 C42 C43 119.7(5) . . ?
C41 C42 H42 120.1 . . ?
C43 C42 H42 120.1 . . ?
C42 C43 C44 121.4(6) . . ?
C42 C43 H43 119.3 . . ?
C44 C43 H43 119.3 . . ?
C39 C44 C43 118.0(5) . . ?
C39 C44 C46 123.0(4) . . ?
C43 C44 C46 119.0(5) . . ?
C40 C45 H45 109.5 . . ?
C40 C45 H45A 109.5 . . ?
H45 C45 H45A 109.5 . . ?
C40 C45 H45B 109.5 . . ?
H45 C45 H45B 109.5 . . ?
H45A C45 H45B 109.5 . . ?
C44 C46 H46 109.5 . . ?
C44 C46 H46A 109.5 . . ?
H46 C46 H46A 109.5 . . ?
C44 C46 H46B 109.5 . . ?
H46 C46 H46B 109.5 . . ?
H46A C46 H46B 109.5 . . ?
N4 B1 C47 121.9(5) . . ?
N4 B1 C68 129.5(4) . . ?
N4 B1 C54 118.1(5) . . ?
C47 B1 C54 120.0(6) . . ?
N4 B1 C61 117.7(4) . . ?
C68 B1 C61 112.7(5) . . ?
C48 C47 C52 120.0 . . ?
C48 C47 B1 125.3(7) . . ?
C52 C47 B1 114.4(7) . . ?
C47 C48 C49 120.0 . . ?
C47 C48 C53 125.3(7) . . ?
C49 C48 C53 114.7(7) . . ?
C50 C49 C48 120.0 . . ?
C50 C49 H49 120.0 . . ?
C48 C49 H49 120.0 . . ?
C49 C50 C51 120.0 . . ?
C49 C50 H50 120.0 . . ?
C51 C50 H50 120.0 . . ?
C52 C51 C50 120.0 . . ?
C52 C51 H51 120.0 . . ?
C50 C51 H51 120.0 . . ?
C51 C52 C47 120.0 . . ?
C51 C52 H52 120.0 . . ?
C47 C52 H52 120.0 . . ?
C48 C53 H53 109.5 . . ?
C48 C53 H53A 109.5 . . ?
H53 C53 H53A 109.5 . . ?
C48 C53 H53B 109.5 . . ?
H53 C53 H53B 109.5 . . ?
H53A C53 H53B 109.5 . . ?
C55 C54 C59 118.5(6) . . ?
C55 C54 B1 123.5(8) . . ?
C59 C54 B1 117.9(7) . . ?
C54 C55 C56 120.0 . . ?
C54 C55 C60 122.5(7) . . ?
C56 C55 C60 117.5(7) . . ?
C55 C56 C57 121.5(6) . . ?
C55 C56 H78 119.2 . . ?
C57 C56 H78 119.2 . . ?
C58 C57 C56 119.4(4) . . ?
C58 C57 H79 120.3 . . ?
C56 C57 H79 120.3 . . ?
C57 C58 C59 120.0 . . ?
C57 C58 H80 120.0 . . ?
C59 C58 H80 120.0 . . ?
C58 C59 C54 120.6(4) . . ?
C58 C59 H81 119.7 . . ?
C54 C59 H81 119.7 . . ?
C55 C60 H75 109.5 . . ?
C55 C60 H76 109.5 . . ?
H75 C60 H76 109.5 . . ?
C55 C60 H77 109.5 . . ?
H75 C60 H77 109.5 . . ?
H76 C60 H77 109.5 . . ?
C62 C61 C66 120.0 . . ?
C62 C61 B1 119.7(3) . . ?
C66 C61 B1 119.8(3) . . ?
C63 C62 C61 120.0 . . ?
C63 C62 C67 122.4(5) . . ?
C61 C62 C67 117.6(5) . . ?
C62 C63 C64 120.0 . . ?
C62 C63 H63 120.0 . . ?
C64 C63 H63 120.0 . . ?
C65 C64 C63 120.0 . . ?
C65 C64 H64 120.0 . . ?
C63 C64 H64 120.0 . . ?
C64 C65 C66 120.0 . . ?
C64 C65 H65 120.0 . . ?
C66 C65 H65 120.0 . . ?
C65 C66 C61 120.0 . . ?
C65 C66 H66 120.0 . . ?
C61 C66 H66 120.0 . . ?
C62 C67 H67 109.5 . . ?
C62 C67 H67A 109.5 . . ?
H67 C67 H67A 109.5 . . ?
C62 C67 H67B 109.5 . . ?
H67 C67 H67B 109.5 . . ?
H67A C67 H67B 109.5 . . ?
C69 C68 C73 120.0 . . ?
C69 C68 B1 124.1(3) . . ?
C73 C68 B1 115.9(3) . . ?
C70 C69 C68 120.0 . . ?
C70 C69 C74 114.5(6) . . ?
C68 C69 C74 125.4(6) . . ?
C71 C70 C69 120.0 . . ?
C71 C70 H68 120.0 . . ?
C69 C70 H68 120.0 . . ?
C70 C71 C72 120.0 . . ?
C70 C71 H69 120.0 . . ?
C72 C71 H69 120.0 . . ?
C73 C72 C71 120.0 . . ?
C73 C72 H70 120.0 . . ?
C71 C72 H70 120.0 . . ?
C72 C73 C68 120.0 . . ?
C72 C73 H71 120.0 . . ?
C68 C73 H71 120.0 . . ?
C69 C74 H72 109.5 . . ?
C69 C74 H73 109.5 . . ?
H72 C74 H73 109.5 . . ?
C69 C74 H74 109.5 . . ?
H72 C74 H74 109.5 . . ?
H73 C74 H74 109.5 . . ?

loop_
_geom_bond_atom_site_label_1
_geom_bond_atom_site_label_2
_geom_bond_distance
_geom_bond_site_symmetry_2
_geom_bond_publ_flag
Au1 C1 2.014(4) . ?
Au1 C28 2.053(4) . ?
C1 N1 1.356(5) . ?
C1 N2 1.364(5) . ?
N1 C2 1.386(5) . ?
N1 C4 1.451(5) . ?
C2 C3 1.327(6) . ?
C2 H2 0.9300 . ?
C3 N2 1.386(5) . ?
C3 H3 0.9300 . ?
N2 C16 1.439(5) . ?
C4 C5 1.387(8) . ?
C4 C9 1.412(8) . ?
C5 C6 1.406(7) . ?
C5 C10 1.523(9) . ?
C6 C7 1.389(12) . ?
C6 H6 0.9300 . ?
C7 C8 1.347(13) . ?
C7 H7 0.9300 . ?
C8 C9 1.391(8) . ?
C8 H8 0.9300 . ?
C9 C13 1.505(10) . ?
C10 C12 1.526(8) . ?
C10 C11 1.526(8) . ?
C10 H10 0.9800 . ?
C11 H11 0.9600 . ?
C11 H11A 0.9600 . ?
C11 H11B 0.9600 . ?
C12 H12 0.9600 . ?
C12 H12A 0.9600 . ?
C12 H12B 0.9600 . ?
C13 C14 1.534(10) . ?
C13 C15 1.561(9) . ?
C13 H13 0.9800 . ?
C14 H14 0.9600 . ?
C14 H14A 0.9600 . ?
C14 H14B 0.9600 . ?
C15 H15 0.9600 . ?
C15 H15A 0.9600 . ?
C15 H15B 0.9600 . ?
C16 C21 1.380(6) . ?
C16 C17 1.408(6) . ?
C17 C18 1.389(6) . ?
C17 C22 1.492(8) . ?
C18 C19 1.375(8) . ?
C18 H18 0.9300 . ?
C19 C20 1.362(7) . ?
C19 H19 0.9300 . ?
C20 C21 1.405(6) . ?
C20 H20 0.9300 . ?
C21 C25 1.495(7) . ?
C22 C24 1.506(9) . ?
C22 C23 1.534(11) . ?
C22 H22 0.9800 . ?
C23 H23 0.9600 . ?
C23 H23A 0.9600 . ?
C23 H23B 0.9600 . ?
C24 H24 0.9600 . ?
C24 H24A 0.9600 . ?
C24 H24B 0.9600 . ?
C25 C27 1.529(9) . ?
C25 C26 1.549(9) . ?
C25 H25 0.9800 . ?
C26 H26 0.9600 . ?
C26 H26A 0.9600 . ?
C26 H26B 0.9600 . ?
C27 H27 0.9600 . ?
C27 H27A 0.9600 . ?
C27 H27B 0.9600 . ?
C28 C29 1.292(6) . ?
C28 N4 1.470(5) . ?
C29 N3 1.237(6) . ?
N3 C30 1.440(6) . ?
C30 C35 1.394(7) . ?
C30 C31 1.400(6) . ?
C31 C32 1.389(6) . ?
C31 C36 1.495(7) . ?
C32 C33 1.387(7) . ?
C32 H32 0.9300 . ?
C33 C34 1.380(7) . ?
C33 C37 1.514(6) . ?
C34 C35 1.389(6) . ?
C34 H34 0.9300 . ?
C35 C38 1.512(6) . ?
C36 H36 0.9600 . ?
C36 H36A 0.9600 . ?
C36 H36B 0.9600 . ?
C37 H37 0.9600 . ?
C37 H37A 0.9600 . ?
C37 H37B 0.9600 . ?
C38 H38 0.9600 . ?
C38 H38A 0.9600 . ?
C38 H38B 0.9600 . ?
N4 B1 1.387(6) . ?
N4 C39 1.457(5) . ?
C39 C40 1.396(6) . ?
C39 C44 1.397(7) . ?
C40 C41 1.415(7) . ?
C40 C45 1.489(7) . ?
C41 C42 1.369(9) . ?
C41 H41 0.9300 . ?
C42 C43 1.382(8) . ?
C42 H42 0.9300 . ?
C43 C44 1.402(7) . ?
C43 H43 0.9300 . ?
C44 C46 1.507(7) . ?
C45 H45 0.9600 . ?
C45 H45A 0.9600 . ?
C45 H45B 0.9600 . ?
C46 H46 0.9600 . ?
C46 H46A 0.9600 . ?
C46 H46B 0.9600 . ?
B1 C47 1.562(10) . ?
B1 C68 1.617(6) . ?
B1 C54 1.611(9) . ?
B1 C61 1.677(8) . ?
C47 C48 1.3900 . ?
C47 C52 1.3900 . ?
C48 C49 1.3900 . ?
C48 C53 1.466(13) . ?
C49 C50 1.3900 . ?
C49 H49 0.9300 . ?
C50 C51 1.3900 . ?
C50 H50 0.9300 . ?
C51 C52 1.3900 . ?
C51 H51 0.9300 . ?
C52 H52 0.9300 . ?
C53 H53 0.9600 . ?
C53 H53A 0.9600 . ?
C53 H53B 0.9600 . ?
C54 C55 1.3900 . ?
C54 C59 1.413(13) . ?
C55 C56 1.3900 . ?
C55 C60 1.527(12) . ?
C56 C57 1.374(12) . ?
C56 H78 0.9300 . ?
C57 C58 1.3900 . ?
C57 H79 0.9300 . ?
C58 C59 1.3900 . ?
C58 H80 0.9300 . ?
C59 H81 0.9300 . ?
C60 H75 0.9600 . ?
C60 H76 0.9600 . ?
C60 H77 0.9600 . ?
C61 C62 1.3900 . ?
C61 C66 1.3900 . ?
C62 C63 1.3900 . ?
C62 C67 1.573(16) . ?
C63 C64 1.3900 . ?
C63 H63 0.9300 . ?
C64 C65 1.3900 . ?
C64 H64 0.9300 . ?
C65 C66 1.3900 . ?
C65 H65 0.9300 . ?
C66 H66 0.9300 . ?
C67 H67 0.9600 . ?
C67 H67A 0.9600 . ?
C67 H67B 0.9600 . ?
C68 C69 1.3900 . ?
C68 C73 1.3900 . ?
C69 C70 1.3900 . ?
C69 C74 1.439(15) . ?
C70 C71 1.3900 . ?
C70 H68 0.9300 . ?
C71 C72 1.3900 . ?
C71 H69 0.9300 . ?
C72 C73 1.3900 . ?
C72 H70 0.9300 . ?
C73 H71 0.9300 . ?
C74 H72 0.9600 . ?
C74 H73 0.9600 . ?
C74 H74 0.9600 . ?

loop_
_geom_torsion_atom_site_label_1
_geom_torsion_atom_site_label_2
_geom_torsion_atom_site_label_3
_geom_torsion_atom_site_label_4
_geom_torsion
_geom_torsion_site_symmetry_1
_geom_torsion_site_symmetry_2
_geom_torsion_site_symmetry_3
_geom_torsion_site_symmetry_4
_geom_torsion_publ_flag
N2 C1 N1 C2 -0.8(5) . . . . ?
Au1 C1 N1 C2 173.2(4) . . . . ?
N2 C1 N1 C4 171.5(5) . . . . ?
Au1 C1 N1 C4 -14.4(7) . . . . ?
C1 N1 C2 C3 1.3(6) . . . . ?
C4 N1 C2 C3 -171.0(5) . . . . ?
N1 C2 C3 N2 -1.1(6) . . . . ?
N1 C1 N2 C3 0.1(5) . . . . ?
Au1 C1 N2 C3 -174.0(3) . . . . ?
N1 C1 N2 C16 -178.5(4) . . . . ?
Au1 C1 N2 C16 7.4(6) . . . . ?
C2 C3 N2 C1 0.6(6) . . . . ?
C2 C3 N2 C16 179.3(4) . . . . ?
C1 N1 C4 C5 -91.8(6) . . . . ?
C2 N1 C4 C5 79.5(6) . . . . ?
C1 N1 C4 C9 90.5(6) . . . . ?
C2 N1 C4 C9 -98.1(6) . . . . ?
C9 C4 C5 C6 0.9(7) . . . . ?
N1 C4 C5 C6 -176.6(4) . . . . ?
C9 C4 C5 C10 -176.3(4) . . . . ?
N1 C4 C5 C10 6.2(6) . . . . ?
C4 C5 C6 C7 -0.8(8) . . . . ?
C10 C5 C6 C7 176.4(5) . . . . ?
C5 C6 C7 C8 0.0(9) . . . . ?
C6 C7 C8 C9 0.9(10) . . . . ?
C7 C8 C9 C4 -0.8(8) . . . . ?
C7 C8 C9 C13 -176.4(6) . . . . ?
C5 C4 C9 C8 -0.1(7) . . . . ?
N1 C4 C9 C8 177.3(4) . . . . ?
C5 C4 C9 C13 175.4(5) . . . . ?
N1 C4 C9 C13 -7.1(7) . . . . ?
C4 C5 C10 C12 98.6(6) . . . . ?
C6 C5 C10 C12 -78.5(6) . . . . ?
C4 C5 C10 C11 -136.5(5) . . . . ?
C6 C5 C10 C11 46.5(7) . . . . ?
C8 C9 C13 C14 66.9(7) . . . . ?
C4 C9 C13 C14 -108.4(6) . . . . ?
C8 C9 C13 C15 -54.1(7) . . . . ?
C4 C9 C13 C15 130.6(5) . . . . ?
C1 N2 C16 C21 -94.4(5) . . . . ?
C3 N2 C16 C21 87.1(5) . . . . ?
C1 N2 C16 C17 87.8(5) . . . . ?
C3 N2 C16 C17 -90.6(5) . . . . ?
C21 C16 C17 C18 0.6(6) . . . . ?
N2 C16 C17 C18 178.3(4) . . . . ?
C21 C16 C17 C22 -178.4(5) . . . . ?
N2 C16 C17 C22 -0.8(7) . . . . ?
C16 C17 C18 C19 0.2(7) . . . . ?
C22 C17 C18 C19 179.3(5) . . . . ?
C17 C18 C19 C20 -0.8(7) . . . . ?
C18 C19 C20 C21 0.7(7) . . . . ?
C17 C16 C21 C20 -0.7(6) . . . . ?
N2 C16 C21 C20 -178.4(4) . . . . ?
C17 C16 C21 C25 -179.3(4) . . . . ?
N2 C16 C21 C25 3.1(6) . . . . ?
C19 C20 C21 C16 0.1(6) . . . . ?
C19 C20 C21 C25 178.7(5) . . . . ?
C18 C17 C22 C24 54.9(8) . . . . ?
C16 C17 C22 C24 -126.0(6) . . . . ?
C18 C17 C22 C23 -70.6(7) . . . . ?
C16 C17 C22 C23 108.4(6) . . . . ?
C16 C21 C25 C27 112.9(6) . . . . ?
C20 C21 C25 C27 -65.6(7) . . . . ?
C16 C21 C25 C26 -123.3(5) . . . . ?
C20 C21 C25 C26 58.1(6) . . . . ?
C29 N3 C30 C35 53.1(6) . . . . ?
C29 N3 C30 C31 -129.0(5) . . . . ?
C35 C30 C31 C32 -3.3(7) . . . . ?
N3 C30 C31 C32 178.8(4) . . . . ?
C35 C30 C31 C36 178.2(5) . . . . ?
N3 C30 C31 C36 0.3(7) . . . . ?
C30 C31 C32 C33 2.5(7) . . . . ?
C36 C31 C32 C33 -179.0(5) . . . . ?
C31 C32 C33 C34 0.3(7) . . . . ?
C31 C32 C33 C37 179.6(5) . . . . ?
C32 C33 C34 C35 -2.4(7) . . . . ?
C37 C33 C34 C35 178.3(4) . . . . ?
C33 C34 C35 C30 1.7(7) . . . . ?
C33 C34 C35 C38 -178.9(4) . . . . ?
C31 C30 C35 C34 1.3(7) . . . . ?
N3 C30 C35 C34 179.0(4) . . . . ?
C31 C30 C35 C38 -178.1(4) . . . . ?
N3 C30 C35 C38 -0.3(7) . . . . ?
C29 C28 N4 B1 -64.2(6) . . . . ?
Au1 C28 N4 B1 117.2(4) . . . . ?
C29 C28 N4 C39 116.0(5) . . . . ?
Au1 C28 N4 C39 -62.6(5) . . . . ?
B1 N4 C39 C40 -71.2(6) . . . . ?
C28 N4 C39 C40 108.5(5) . . . . ?
B1 N4 C39 C44 107.9(5) . . . . ?
C28 N4 C39 C44 -72.4(5) . . . . ?
C44 C39 C40 C41 -3.8(7) . . . . ?
N4 C39 C40 C41 175.3(4) . . . . ?
C44 C39 C40 C45 175.8(4) . . . . ?
N4 C39 C40 C45 -5.1(6) . . . . ?
C39 C40 C41 C42 1.3(7) . . . . ?
C45 C40 C41 C42 -178.3(5) . . . . ?
C40 C41 C42 C43 1.2(8) . . . . ?
C41 C42 C43 C44 -1.4(9) . . . . ?
C40 C39 C44 C43 3.6(7) . . . . ?
N4 C39 C44 C43 -175.5(4) . . . . ?
C40 C39 C44 C46 -178.3(4) . . . . ?
N4 C39 C44 C46 2.7(7) . . . . ?
C42 C43 C44 C39 -0.9(8) . . . . ?
C42 C43 C44 C46 -179.2(5) . . . . ?
C39 N4 B1 C47 176.7(7) . . . . ?
C28 N4 B1 C47 -3.1(9) . . . . ?
C39 N4 B1 C68 5.4(8) . . . . ?
C28 N4 B1 C68 -174.4(4) . . . . ?
C39 N4 B1 C54 -5.4(7) . . . . ?
C28 N4 B1 C54 174.8(5) . . . . ?
C39 N4 B1 C61 -178.4(5) . . . . ?
C28 N4 B1 C61 1.8(7) . . . . ?
N4 B1 C47 C48 -66.5(9) . . . . ?
C54 B1 C47 C48 115.6(7) . . . . ?
N4 B1 C47 C52 107.4(5) . . . . ?
C54 B1 C47 C52 -70.5(9) . . . . ?
C52 C47 C48 C49 0.0 . . . . ?
B1 C47 C48 C49 173.6(8) . . . . ?
C52 C47 C48 C53 -179.1(10) . . . . ?
B1 C47 C48 C53 -5.5(10) . . . . ?
C47 C48 C49 C50 0.0 . . . . ?
C53 C48 C49 C50 179.2(9) . . . . ?
C48 C49 C50 C51 0.0 . . . . ?
C49 C50 C51 C52 0.0 . . . . ?
C50 C51 C52 C47 0.0 . . . . ?
C48 C47 C52 C51 0.0 . . . . ?
B1 C47 C52 C51 -174.3(7) . . . . ?
N4 B1 C54 C55 131.8(8) . . . . ?
C47 B1 C54 C55 -50.2(12) . . . . ?
N4 B1 C54 C59 -53.0(10) . . . . ?
C47 B1 C54 C59 125.0(9) . . . . ?
C59 C54 C55 C56 1.2(14) . . . . ?
B1 C54 C55 C56 176.4(8) . . . . ?
C59 C54 C55 C60 -178.9(9) . . . . ?
B1 C54 C55 C60 -3.7(15) . . . . ?
C54 C55 C56 C57 -1.6(16) . . . . ?
C60 C55 C56 C57 178.5(9) . . . . ?
C55 C56 C57 C58 1.2(13) . . . . ?
C56 C57 C58 C59 -0.4(7) . . . . ?
C57 C58 C59 C54 0.1(6) . . . . ?
C55 C54 C59 C58 -0.5(11) . . . . ?
B1 C54 C59 C58 -176.0(4) . . . . ?
N4 B1 C61 C62 108.0(4) . . . . ?
C68 B1 C61 C62 -75.2(6) . . . . ?
N4 B1 C61 C66 -80.1(5) . . . . ?
C68 B1 C61 C66 96.7(4) . . . . ?
C66 C61 C62 C63 0.0 . . . . ?
B1 C61 C62 C63 171.9(3) . . . . ?
C66 C61 C62 C67 -179.1(6) . . . . ?
B1 C61 C62 C67 -7.3(7) . . . . ?
C61 C62 C63 C64 0.0 . . . . ?
C67 C62 C63 C64 179.1(7) . . . . ?
C62 C63 C64 C65 0.0 . . . . ?
C63 C64 C65 C66 0.0 . . . . ?
C64 C65 C66 C61 0.0 . . . . ?
C62 C61 C66 C65 0.0 . . . . ?
B1 C61 C66 C65 -171.9(3) . . . . ?
N4 B1 C68 C69 -54.3(6) . . . . ?
C61 B1 C68 C69 129.4(4) . . . . ?
N4 B1 C68 C73 122.8(5) . . . . ?
C61 B1 C68 C73 -53.5(6) . . . . ?
C73 C68 C69 C70 0.0 . . . . ?
B1 C68 C69 C70 177.0(4) . . . . ?
C73 C68 C69 C74 176.2(10) . . . . ?
B1 C68 C69 C74 -6.8(10) . . . . ?
C68 C69 C70 C71 0.0 . . . . ?
C74 C69 C70 C71 -176.6(9) . . . . ?
C69 C70 C71 C72 0.0 . . . . ?
C70 C71 C72 C73 0.0 . . . . ?
C71 C72 C73 C68 0.0 . . . . ?
C69 C68 C73 C72 0.0 . . . . ?
B1 C68 C73 C72 -177.2(3) . . . . ?
